data_1522568
loop_
_publ_author_name
'Nakagawa, Y.'
'Hori, T.'

_publ_section_title
;
 Magnetic transition and crystal distortion in Mn Hg and Mn Zn3
;
_journal_name_full 'Journal of the Physical Society of Japan'
_journal_page_first 1313
_journal_page_last 1314
_journal_volume 17
_journal_year 1962
_chemical_formula_sum 'Hg Mn'
_space_group_IT_number 123
_symmetry_space_group_name_Hall '-P 4 2'
_symmetry_space_group_name_H-M 'P 4/m m m'
_cell_angle_alpha 90
_cell_angle_beta 90
_cell_angle_gamma 90
_cell_formula_units_Z 1
_cell_length_a 3.288
_cell_length_b 3.288
_cell_length_c 3.313
_cell_volume 35.817
_citation_journal_id_ASTM JUPSAU
_cod_data_source_file Nakagawa_JUPSAU_1962_640.cif
_cod_data_source_block Hg1Mn1
_cod_original_cell_volume 35.81666
_cod_original_formula_sum 'Hg1 Mn1'
_cod_database_code 1522568

loop_
_symmetry_equiv_pos_as_xyz
x,y,z
-y,x,z
-x,-y,z
y,-x,z
x,-y,-z
y,x,-z
-x,y,-z
-y,-x,-z
-x,-y,-z
y,-x,-z
x,y,-z
-y,x,-z
-x,y,z
-y,-x,z
x,-y,z
y,x,z

loop_
_atom_site_label
_atom_site_type_symbol
_atom_site_fract_x
_atom_site_fract_y
_atom_site_fract_z
_atom_site_occupancy
_atom_site_U_iso_or_equiv
Hg1 Hg 0 0 0 1 0.0
Mn1 Mn 0.5 0.5 0.5 1 0.0
